data_4088092
loop_
_publ_author_name
'Telleria, Ainara'
'P\'erez-Miqueo, Jorge'
'Altube, Ainhoa'
'Garc\'ia-Lecina, Eva'
'de C\'ozar, Abel'
'Freixa, Zoraida'

_publ_section_title
;
 Azobenzene-Appended Bis-Cyclometalated Iridium(III) Bipyridyl Complexes
;
_journal_issue 23
_journal_name_full Organometallics
_journal_page_first 5513
_journal_paper_doi 10.1021/acs.organomet.5b00838
_journal_volume 34
_journal_year 2015
_chemical_compound_source 'synthesis as described'
_chemical_formula_moiety 'C44 H28 F4 Ir N8, F6 P, C H2 Cl2'
_chemical_formula_sum 'C45 H30 Cl2 F10 Ir N8 P'
_chemical_formula_weight 1166.84
_space_group_IT_number 14
_space_group_name_Hall '-P 2ybc'
_space_group_name_H-M_alt 'P 1 21/c 1'
_symmetry_cell_setting monoclinic
_symmetry_Int_Tables_number 14
_symmetry_space_group_name_Hall '-P 2ybc'
_symmetry_space_group_name_H-M 'P 1 21/c 1'
_atom_sites_solution_hydrogens geom
_atom_sites_solution_primary direct
_atom_sites_solution_secondary difmap
_audit_creation_date 2014-11-04T13:47:19-00:00
_audit_creation_method 'WinGX routine CIF_UPDATE'
_cell_angle_alpha 90
_cell_angle_beta 94.080(3)
_cell_angle_gamma 90
_cell_formula_units_Z 4
_cell_length_a 22.4848(6)
_cell_length_b 9.4724(2)
_cell_length_c 20.0655(7)
_cell_measurement_reflns_used 10483
_cell_measurement_temperature 100(2)
_cell_measurement_theta_max 27.679
_cell_measurement_theta_min 2.028
_cell_measurement_wavelength 0.71073
_cell_volume 4262.8(2)
_computing_cell_refinement 'CrysAlis Pro (Oxford Diffraction Ltd., 2011)'
_computing_data_collection 'CrysAlis Pro (Oxford Diffraction Ltd., 2011)'
_computing_data_reduction 'CrysAlis Pro (Oxford Diffraction Ltd., 2011)'
_computing_molecular_graphics 'Diamond v.3.2f (Crystal Impact GbR, 2008)'
_computing_publication_material 'WinGX publication routines (Farrugia, 1999)'
_computing_structure_refinement 'SHELXL-97 (Sheldrick, 2008)'
_computing_structure_solution 'OLEX2 (Dolomanov et al, 2009)'
_diffrn_ambient_temperature 100(2)
_diffrn_detector 'CCD plate'
_diffrn_detector_area_resol_mean 16.2439
_diffrn_detector_type Eos
_diffrn_measured_fraction_theta_full 1
_diffrn_measured_fraction_theta_max 1
_diffrn_measurement_details
;
#__ type_ start__ end____ width___ exp.time_
  1 omega   91.00  117.00   1.0000   50.0000
omega____ theta____ kappa____ phi______ frames
    -       26.9329  178.0000  120.0000 26

#__ type_ start__ end____ width___ exp.time_
  2 omega    2.00   53.00   1.0000   50.0000
omega____ theta____ kappa____ phi______ frames
    -       26.9329  -38.0000 -120.0000 51

#__ type_ start__ end____ width___ exp.time_
  3 omega  -52.00   92.00   1.0000   50.0000
omega____ theta____ kappa____ phi______ frames
    -       26.9329   19.0000  -60.0000 144

#__ type_ start__ end____ width___ exp.time_
  4 omega   73.00  114.00   1.0000   50.0000
omega____ theta____ kappa____ phi______ frames
    -       26.9329  178.0000 -120.0000 41

#__ type_ start__ end____ width___ exp.time_
  5 omega   41.00  111.00   1.0000   50.0000
omega____ theta____ kappa____ phi______ frames
    -       26.9329  178.0000  150.0000 70

#__ type_ start__ end____ width___ exp.time_
  6 omega   53.00   81.00   1.0000   50.0000
omega____ theta____ kappa____ phi______ frames
    -       26.9329  178.0000 -150.0000 28

#__ type_ start__ end____ width___ exp.time_
  7 omega   40.00   80.00   1.0000   50.0000
omega____ theta____ kappa____ phi______ frames
    -       26.9329  178.0000   90.0000 40

#__ type_ start__ end____ width___ exp.time_
  8 omega  -38.00    1.00   1.0000   50.0000
omega____ theta____ kappa____ phi______ frames
    -       26.9329  -57.0000  120.0000 39

#__ type_ start__ end____ width___ exp.time_
  9 omega   15.00   41.00   1.0000   50.0000
omega____ theta____ kappa____ phi______ frames
    -       26.9329  -57.0000  120.0000 26

#__ type_ start__ end____ width___ exp.time_
 10 omega   15.00   68.00   1.0000   50.0000
omega____ theta____ kappa____ phi______ frames
    -       26.9329  -99.0000 -120.0000 53

;
_diffrn_measurement_device '\k-geometry diffractometer'
_diffrn_measurement_device_type 'Agilent SuperNova'
_diffrn_measurement_method '\w scans'
_diffrn_orient_matrix_UB_11 -0.021051
_diffrn_orient_matrix_UB_12 -0.014799
_diffrn_orient_matrix_UB_13 0.0237445
_diffrn_orient_matrix_UB_21 0.0234671
_diffrn_orient_matrix_UB_22 -0.0056583
_diffrn_orient_matrix_UB_23 0.0254383
_diffrn_orient_matrix_UB_31 -0.0024798
_diffrn_orient_matrix_UB_32 0.0731818
_diffrn_orient_matrix_UB_33 0.0067462
_diffrn_radiation_monochromator 'Multilayer optics'
_diffrn_radiation_probe x-ray
_diffrn_radiation_source 'Nova (Mo) X-ray micro-source'
_diffrn_radiation_type MoK\a
_diffrn_radiation_wavelength 0.71073
_diffrn_reflns_av_R_equivalents 0.0407
_diffrn_reflns_av_unetI/netI 0.0444
_diffrn_reflns_limit_h_max 28
_diffrn_reflns_limit_h_min -28
_diffrn_reflns_limit_k_max 11
_diffrn_reflns_limit_k_min -9
_diffrn_reflns_limit_l_max 25
_diffrn_reflns_limit_l_min -18
_diffrn_reflns_number 31975
_diffrn_reflns_theta_full 26.5
_diffrn_reflns_theta_max 26.5
_diffrn_reflns_theta_min 1.82
_diffrn_source_current 0.8
_diffrn_source_power 0.04
_diffrn_source_voltage 50
_exptl_absorpt_coefficient_mu 3.385
_exptl_absorpt_correction_T_max 0.883
_exptl_absorpt_correction_T_min 0.705
_exptl_absorpt_correction_type analytical
_exptl_absorpt_process_details
;
        CrysAlisPro, Agilent Technologies,
        Version 1.171.36.24 (release 03-12-2012 CrysAlis171 .NET)
        (compiled Dec  3 2012,18:21:49)
Analytical numeric absorption correction using a multifaceted crystal
                        model based on expressions derived by R.C. Clark & J.S.
        (Clark, R. C. & Reid, J. S. (1995). Acta Cryst. A51, 887-897)
;
_exptl_crystal_colour red
_exptl_crystal_density_diffrn 1.818
_exptl_crystal_density_method 'not measured'
_exptl_crystal_description plate
_exptl_crystal_F_000 2288
_exptl_crystal_size_max 0.22
_exptl_crystal_size_mid 0.1202
_exptl_crystal_size_min 0.0405
_refine_diff_density_max 0.832
_refine_diff_density_min -2.569
_refine_diff_density_rms 0.11
_refine_ls_extinction_method none
_refine_ls_goodness_of_fit_ref 1.112
_refine_ls_hydrogen_treatment noref
_refine_ls_matrix_type full
_refine_ls_number_parameters 604
_refine_ls_number_reflns 8825
_refine_ls_number_restraints 0
_refine_ls_restrained_S_all 1.112
_refine_ls_R_factor_all 0.0422
_refine_ls_R_factor_gt 0.0339
_refine_ls_shift/su_max 0.002
_refine_ls_shift/su_mean 0
_refine_ls_structure_factor_coef Fsqd
_refine_ls_weighting_details 'calc w=1/[\s^2^(Fo^2^)+(0.0222P)^2^+5.2151P] where P=(Fo^2^+2Fc^2^)/3'
_refine_ls_weighting_scheme calc
_refine_ls_wR_factor_gt 0.0663
_refine_ls_wR_factor_ref 0.0692
_reflns_number_gt 7707
_reflns_number_total 8825
_reflns_threshold_expression >2\s(I)
_cod_data_source_file om5b00838_si_006.cif
_cod_data_source_block a2014020_at227
_cod_database_code 4088092

loop_
_symmetry_equiv_pos_as_xyz
'x, y, z'
'-x, y+1/2, -z+1/2'
'-x, -y, -z'
'x, -y-1/2, z-1/2'

loop_
_atom_site_label
_atom_site_type_symbol
_atom_site_fract_x
_atom_site_fract_y
_atom_site_fract_z
_atom_site_U_iso_or_equiv
_atom_site_adp_type
_atom_site_occupancy
_atom_site_symmetry_multiplicity
_atom_site_calc_flag
_atom_site_refinement_flags
Ir1 Ir 0.681298(6) 0.047849(15) 0.384015(8) 0.01487(5) Uani 1 1 d .
F1 F 0.64067(11) 0.5405(2) 0.26635(13) 0.0293(6) Uani 1 1 d .
F1A F 0.47393(10) -0.2149(3) 0.36885(13) 0.0328(6) Uani 1 1 d .
F2 F 0.52762(11) 0.4561(2) 0.44853(13) 0.0325(6) Uani 1 1 d .
F2A F 0.55061(11) -0.1298(3) 0.16292(13) 0.0379(7) Uani 1 1 d .
N1 N 0.75374(14) 0.1212(3) 0.44994(16) 0.0162(7) Uani 1 1 d .
N1A N 0.73915(14) -0.1310(3) 0.39330(16) 0.0166(7) Uani 1 1 d .
N2 N 0.90046(15) 0.2194(4) 0.58248(18) 0.0249(8) Uani 1 1 d .
N2A N 0.86520(15) -0.4558(3) 0.42618(18) 0.0239(8) Uani 1 1 d .
N3 N 0.90335(15) 0.3448(4) 0.60345(18) 0.0253(8) Uani 1 1 d .
N3A N 0.85610(15) -0.5655(3) 0.39175(18) 0.0225(8) Uani 1 1 d .
N4 N 0.71927(14) 0.1328(3) 0.30325(16) 0.0152(7) Uani 1 1 d .
N4A N 0.63316(14) -0.0275(3) 0.45958(17) 0.0177(7) Uani 1 1 d .
C1 C 0.75802(17) 0.2514(4) 0.4765(2) 0.0186(9) Uani 1 1 d .
H1 H 0.728 0.3186 0.4635 0.022 Uiso 1 1 calc R
C1A C 0.73156(18) -0.2533(4) 0.3587(2) 0.0198(9) Uani 1 1 d .
H1A H 0.6977 -0.2627 0.3279 0.024 Uiso 1 1 calc R
C2 C 0.80419(17) 0.2919(4) 0.5218(2) 0.0209(9) Uani 1 1 d .
H2 H 0.8057 0.3842 0.5403 0.025 Uiso 1 1 calc R
C2A C 0.77083(18) -0.3644(4) 0.3664(2) 0.0218(9) Uani 1 1 d .
H2A H 0.7647 -0.4481 0.3407 0.026 Uiso 1 1 calc R
C3 C 0.84841(17) 0.1923(4) 0.5394(2) 0.0207(9) Uani 1 1 d .
C3A C 0.82000(18) -0.3513(4) 0.4127(2) 0.0199(9) Uani 1 1 d .
C4 C 0.84359(18) 0.0580(4) 0.5128(2) 0.0223(9) Uani 1 1 d .
H4 H 0.873 -0.0109 0.5252 0.027 Uiso 1 1 calc R
C4A C 0.82832(18) -0.2260(4) 0.4482(2) 0.0198(9) Uani 1 1 d .
H4A H 0.8614 -0.2154 0.4799 0.024 Uiso 1 1 calc R
C5 C 0.79621(17) 0.0236(4) 0.4683(2) 0.0185(9) Uani 1 1 d .
C5A C 0.78782(17) -0.1164(4) 0.4367(2) 0.0176(9) Uani 1 1 d .
C6 C 0.95579(18) 0.3786(5) 0.6433(2) 0.0255(10) Uani 1 1 d .
C6A C 0.90212(18) -0.6695(4) 0.4015(2) 0.0217(9) Uani 1 1 d .
C7 C 0.9564(2) 0.5096(6) 0.6734(3) 0.0385(12) Uani 1 1 d .
H7 H 0.9231 0.5709 0.6666 0.046 Uiso 1 1 calc R
C7A C 0.8944(2) -0.7877(4) 0.3617(2) 0.0314(11) Uani 1 1 d .
H7A H 0.86 -0.7961 0.3316 0.038 Uiso 1 1 calc R
C8 C 1.0063(2) 0.5517(6) 0.7138(3) 0.0507(15) Uani 1 1 d .
H8 H 1.0072 0.6422 0.7343 0.061 Uiso 1 1 calc R
C8A C 0.9368(2) -0.8942(5) 0.3653(3) 0.0401(13) Uani 1 1 d .
H8A H 0.9314 -0.9763 0.3384 0.048 Uiso 1 1 calc R
C9 C 1.0540(2) 0.4621(6) 0.7240(3) 0.0464(14) Uani 1 1 d .
H9 H 1.0872 0.4895 0.7531 0.056 Uiso 1 1 calc R
C9A C 0.9874(2) -0.8796(5) 0.4089(3) 0.0501(15) Uani 1 1 d .
H9A H 1.0171 -0.9513 0.4109 0.06 Uiso 1 1 calc R
C10 C 1.0544(2) 0.3327(6) 0.6925(3) 0.0449(14) Uani 1 1 d .
H10 H 1.0882 0.2729 0.699 0.054 Uiso 1 1 calc R
C10A C 0.9951(2) -0.7611(5) 0.4498(3) 0.0389(12) Uani 1 1 d .
H10A H 1.0294 -0.753 0.4801 0.047 Uiso 1 1 calc R
C11 C 1.0056(2) 0.2897(5) 0.6514(3) 0.0383(12) Uani 1 1 d .
H11 H 1.0059 0.2012 0.6291 0.046 Uiso 1 1 calc R
C11A C 0.95222(19) -0.6544(5) 0.4461(2) 0.0286(10) Uani 1 1 d .
H11A H 0.957 -0.5729 0.4736 0.034 Uiso 1 1 calc R
C12 C 0.76025(17) 0.0672(4) 0.2678(2) 0.0186(9) Uani 1 1 d .
H12 H 0.7715 -0.0267 0.2795 0.022 Uiso 1 1 calc R
C12A C 0.64943(18) -0.0154(4) 0.5254(2) 0.0220(9) Uani 1 1 d .
H12A H 0.6866 0.0281 0.5382 0.026 Uiso 1 1 calc R
C13 C 0.78614(18) 0.1306(4) 0.2156(2) 0.0227(9) Uani 1 1 d .
H13 H 0.8142 0.0809 0.1912 0.027 Uiso 1 1 calc R
C13A C 0.61521(19) -0.0628(4) 0.5749(2) 0.0260(10) Uani 1 1 d .
H13A H 0.628 -0.0512 0.6207 0.031 Uiso 1 1 calc R
C14 C 0.77057(19) 0.2688(4) 0.1989(2) 0.0252(10) Uani 1 1 d .
H14 H 0.7893 0.3166 0.1645 0.03 Uiso 1 1 calc R
C14A C 0.56138(19) -0.1281(4) 0.5561(2) 0.0248(10) Uani 1 1 d .
H14A H 0.5366 -0.1621 0.589 0.03 Uiso 1 1 calc R
C15 C 0.72739(19) 0.3355(4) 0.2334(2) 0.0227(9) Uani 1 1 d .
H15 H 0.7157 0.4292 0.2217 0.027 Uiso 1 1 calc R
C15A C 0.54418(18) -0.1433(4) 0.4888(2) 0.0236(9) Uani 1 1 d .
H15A H 0.5076 -0.1888 0.4755 0.028 Uiso 1 1 calc R
C16 C 0.70104(17) 0.2669(4) 0.2848(2) 0.0179(9) Uani 1 1 d .
C16A C 0.58037(17) -0.0920(4) 0.4401(2) 0.0183(9) Uani 1 1 d .
C17 C 0.65428(18) 0.3215(4) 0.3250(2) 0.0187(9) Uani 1 1 d .
C17A C 0.56808(17) -0.0992(4) 0.3676(2) 0.0174(9) Uani 1 1 d .
C18 C 0.62626(18) 0.4522(4) 0.3165(2) 0.0213(9) Uani 1 1 d .
C18A C 0.51824(17) -0.1599(4) 0.3337(2) 0.0221(9) Uani 1 1 d .
C19 C 0.58339(19) 0.4996(4) 0.3570(2) 0.0242(10) Uani 1 1 d .
H19 H 0.5648 0.589 0.3502 0.029 Uiso 1 1 calc R
C19A C 0.51081(18) -0.1724(4) 0.2655(2) 0.0242(10) Uani 1 1 d .
H19A H 0.4767 -0.2163 0.2439 0.029 Uiso 1 1 calc R
C20 C 0.56882(18) 0.4113(4) 0.4074(2) 0.0226(9) Uani 1 1 d .
C20A C 0.55567(19) -0.1176(4) 0.2307(2) 0.0255(10) Uani 1 1 d .
C21 C 0.59353(17) 0.2791(4) 0.4178(2) 0.0191(9) Uani 1 1 d .
H21 H 0.5813 0.2211 0.453 0.023 Uiso 1 1 calc R
C21A C 0.60577(17) -0.0513(4) 0.2597(2) 0.0208(9) Uani 1 1 d .
H21A H 0.6348 -0.0128 0.2327 0.025 Uiso 1 1 calc R
C22 C 0.63649(17) 0.2314(4) 0.3764(2) 0.0171(8) Uani 1 1 d .
C22A C 0.61299(17) -0.0416(4) 0.3293(2) 0.0178(8) Uani 1 1 d .
P1C P 0.79811(5) 0.78309(12) 0.65891(6) 0.0276(3) Uani 1 1 d .
F1C F 0.73626(11) 0.7541(3) 0.69126(15) 0.0455(8) Uani 1 1 d .
F2C F 0.83218(11) 0.6869(2) 0.71550(13) 0.0307(6) Uani 1 1 d .
F3C F 0.86005(12) 0.8121(3) 0.62697(16) 0.0496(8) Uani 1 1 d .
F4C F 0.76386(13) 0.8793(4) 0.60327(17) 0.0607(10) Uani 1 1 d .
F5C F 0.78745(14) 0.6474(3) 0.61296(15) 0.0552(8) Uani 1 1 d .
F6C F 0.80902(13) 0.9166(3) 0.70655(18) 0.0557(9) Uani 1 1 d .
Cl1D Cl 0.34741(6) 0.61927(12) 0.40874(6) 0.0373(3) Uani 1 1 d .
Cl2D Cl 0.31845(5) 0.40306(11) 0.50600(6) 0.0288(2) Uani 1 1 d .
C1D C 0.3530(2) 0.4401(5) 0.4316(2) 0.0334(11) Uani 1 1 d .
H1DA H 0.3957 0.4136 0.4376 0.04 Uiso 1 1 calc R
H1DB H 0.3343 0.3816 0.3949 0.04 Uiso 1 1 calc R

loop_
_atom_site_aniso_label
_atom_site_aniso_U_11
_atom_site_aniso_U_22
_atom_site_aniso_U_33
_atom_site_aniso_U_23
_atom_site_aniso_U_13
_atom_site_aniso_U_12
Ir1 0.01420(8) 0.01314(8) 0.01799(9) 0.00036(6) 0.00622(6) 0.00089(6)
F1 0.0367(15) 0.0181(12) 0.0339(16) 0.0070(11) 0.0089(12) 0.0020(10)
F1A 0.0226(13) 0.0370(15) 0.0391(17) 0.0075(12) 0.0046(12) -0.0106(11)
F2 0.0327(15) 0.0333(14) 0.0332(16) -0.0038(12) 0.0147(12) 0.0140(11)
F2A 0.0293(15) 0.0605(18) 0.0239(15) -0.0132(13) 0.0024(12) -0.0100(13)
N1 0.0169(17) 0.0150(16) 0.0175(19) 0.0001(14) 0.0069(14) -0.0003(13)
N1A 0.0177(17) 0.0167(16) 0.0160(18) -0.0010(14) 0.0060(14) 0.0004(13)
N2 0.0198(19) 0.0261(19) 0.028(2) 0.0066(16) -0.0015(16) -0.0054(15)
N2A 0.0232(19) 0.0197(18) 0.029(2) 0.0035(16) 0.0065(16) 0.0056(15)
N3 0.0195(19) 0.033(2) 0.024(2) -0.0007(17) 0.0037(16) -0.0036(15)
N3A 0.0181(18) 0.0185(18) 0.032(2) 0.0028(16) 0.0085(16) 0.0021(14)
N4 0.0174(17) 0.0149(16) 0.0135(18) -0.0021(13) 0.0026(14) -0.0024(13)
N4A 0.0182(17) 0.0163(17) 0.0196(19) 0.0049(14) 0.0071(14) 0.0032(13)
C1 0.019(2) 0.0169(19) 0.021(2) -0.0005(17) 0.0073(18) 0.0022(16)
C1A 0.022(2) 0.020(2) 0.018(2) -0.0014(17) 0.0049(17) -0.0003(16)
C2 0.019(2) 0.020(2) 0.025(2) 0.0014(17) 0.0053(18) -0.0036(16)
C2A 0.022(2) 0.019(2) 0.026(2) -0.0033(18) 0.0050(18) -0.0002(16)
C3 0.016(2) 0.024(2) 0.022(2) 0.0049(18) 0.0025(18) -0.0053(16)
C3A 0.023(2) 0.0168(19) 0.021(2) 0.0040(17) 0.0090(18) 0.0032(16)
C4 0.017(2) 0.021(2) 0.029(3) 0.0077(18) 0.0051(18) -0.0009(17)
C4A 0.018(2) 0.019(2) 0.022(2) -0.0013(17) 0.0041(18) 0.0005(16)
C5 0.016(2) 0.021(2) 0.019(2) 0.0011(17) 0.0078(17) -0.0009(16)
C5A 0.017(2) 0.0167(19) 0.020(2) 0.0019(17) 0.0071(17) -0.0007(15)
C6 0.020(2) 0.037(3) 0.021(2) 0.007(2) 0.0055(18) -0.0073(19)
C6A 0.022(2) 0.019(2) 0.025(2) 0.0033(18) 0.0043(19) 0.0014(16)
C7 0.025(3) 0.056(3) 0.035(3) -0.017(3) 0.008(2) -0.003(2)
C7A 0.027(2) 0.027(2) 0.040(3) -0.003(2) 0.003(2) 0.0023(19)
C8 0.038(3) 0.079(4) 0.036(3) -0.027(3) 0.013(3) -0.011(3)
C8A 0.038(3) 0.027(2) 0.054(4) -0.013(2) -0.006(3) 0.011(2)
C9 0.032(3) 0.081(4) 0.026(3) 0.006(3) 0.000(2) -0.023(3)
C9A 0.038(3) 0.032(3) 0.079(5) -0.012(3) -0.007(3) 0.018(2)
C10 0.026(3) 0.052(3) 0.054(4) 0.025(3) -0.010(2) -0.010(2)
C10A 0.025(3) 0.036(3) 0.054(4) -0.006(2) -0.008(2) 0.007(2)
C11 0.034(3) 0.033(3) 0.047(3) 0.018(2) -0.006(2) -0.010(2)
C11A 0.024(2) 0.026(2) 0.037(3) 0.000(2) 0.007(2) 0.0019(18)
C12 0.019(2) 0.017(2) 0.020(2) -0.0010(17) 0.0068(17) 0.0011(16)
C12A 0.019(2) 0.023(2) 0.024(2) 0.0028(18) 0.0036(18) 0.0021(16)
C13 0.020(2) 0.024(2) 0.025(2) -0.0038(18) 0.0082(18) -0.0025(17)
C13A 0.030(2) 0.029(2) 0.019(2) 0.0033(19) 0.0064(19) 0.0036(19)
C14 0.028(2) 0.026(2) 0.022(2) -0.0012(19) 0.011(2) -0.0054(18)
C14A 0.025(2) 0.025(2) 0.026(3) 0.0105(19) 0.0111(19) 0.0027(18)
C15 0.030(2) 0.016(2) 0.023(2) 0.0026(17) 0.0078(19) -0.0004(17)
C15A 0.018(2) 0.022(2) 0.031(3) 0.0047(19) 0.0086(19) 0.0002(17)
C16 0.019(2) 0.0142(19) 0.020(2) -0.0017(16) 0.0016(17) -0.0051(15)
C16A 0.016(2) 0.0128(18) 0.026(2) 0.0033(16) 0.0042(18) 0.0035(15)
C17 0.023(2) 0.0117(18) 0.022(2) -0.0028(16) 0.0048(18) -0.0034(15)
C17A 0.016(2) 0.0127(18) 0.024(2) 0.0017(16) 0.0036(17) 0.0006(15)
C18 0.024(2) 0.0132(19) 0.027(2) 0.0008(18) 0.0007(18) -0.0042(16)
C18A 0.016(2) 0.0139(19) 0.037(3) 0.0034(18) 0.0066(19) 0.0016(16)
C19 0.027(2) 0.0144(19) 0.031(3) -0.0055(18) 0.002(2) 0.0052(17)
C19A 0.016(2) 0.020(2) 0.036(3) -0.0060(19) 0.0001(19) -0.0021(16)
C20 0.018(2) 0.026(2) 0.024(2) -0.0099(18) 0.0064(18) 0.0044(17)
C20A 0.025(2) 0.027(2) 0.025(3) -0.0062(19) 0.0026(19) 0.0020(18)
C21 0.018(2) 0.018(2) 0.022(2) -0.0009(17) 0.0038(17) -0.0005(16)
C21A 0.017(2) 0.023(2) 0.023(2) -0.0026(18) 0.0059(17) -0.0006(17)
C22 0.016(2) 0.0162(19) 0.020(2) -0.0037(16) 0.0058(17) -0.0002(15)
C22A 0.019(2) 0.0134(18) 0.021(2) 0.0022(17) 0.0070(17) 0.0039(15)
P1C 0.0234(6) 0.0274(6) 0.0328(7) 0.0087(5) 0.0070(5) 0.0019(5)
F1C 0.0246(15) 0.0661(19) 0.0469(19) 0.0176(16) 0.0110(13) -0.0003(13)
F2C 0.0299(14) 0.0273(13) 0.0346(16) 0.0079(11) 0.0001(12) -0.0020(11)
F3C 0.0319(16) 0.0628(19) 0.056(2) 0.0269(16) 0.0180(15) 0.0051(14)
F4C 0.0365(17) 0.081(2) 0.065(2) 0.0502(19) 0.0052(16) 0.0124(16)
F5C 0.062(2) 0.058(2) 0.044(2) -0.0162(16) -0.0103(16) 0.0011(16)
F6C 0.0469(19) 0.0289(15) 0.091(3) -0.0149(16) 0.0034(18) 0.0062(13)
Cl1D 0.0481(7) 0.0303(6) 0.0351(7) 0.0081(5) 0.0138(6) 0.0055(5)
Cl2D 0.0325(6) 0.0265(5) 0.0282(6) 0.0000(5) 0.0086(5) -0.0037(4)
C1D 0.042(3) 0.029(2) 0.031(3) -0.001(2) 0.015(2) 0.000(2)

loop_
_atom_type_symbol
_atom_type_description
_atom_type_scat_dispersion_real
_atom_type_scat_dispersion_imag
_atom_type_scat_source
C C 0.0033 0.0016 'International Tables Vol C Tables 4.2.6.8 and 6.1.1.4'
H H 0 0 'International Tables Vol C Tables 4.2.6.8 and 6.1.1.4'
Cl Cl 0.1484 0.1585 'International Tables Vol C Tables 4.2.6.8 and 6.1.1.4'
F F 0.0171 0.0103 'International Tables Vol C Tables 4.2.6.8 and 6.1.1.4'
Ir Ir -1.4442 7.9887 'International Tables Vol C Tables 4.2.6.8 and 6.1.1.4'
N N 0.0061 0.0033 'International Tables Vol C Tables 4.2.6.8 and 6.1.1.4'
P P 0.1023 0.0942 'International Tables Vol C Tables 4.2.6.8 and 6.1.1.4'

loop_
_exptl_crystal_face_index_h
_exptl_crystal_face_index_k
_exptl_crystal_face_index_l
_exptl_crystal_face_perp_dist
6 -8 -23 0.0626
2 12 -13 0.0453
-6 -3 27 0.0394
32 0 1 0.0214
-32 0 0 0.0165

loop_
_geom_angle_atom_site_label_1
_geom_angle_atom_site_label_2
_geom_angle_atom_site_label_3
_geom_angle
C22 Ir1 C22A 87.92(15)
C22 Ir1 N4 80.53(14)
C22A Ir1 N4 94.49(14)
C22 Ir1 N4A 93.94(14)
C22A Ir1 N4A 80.49(15)
N4 Ir1 N4A 172.71(13)
C22 Ir1 N1A 172.58(13)
C22A Ir1 N1A 98.65(13)
N4 Ir1 N1A 95.44(12)
N4A Ir1 N1A 90.57(12)
C22 Ir1 N1 96.96(14)
C22A Ir1 N1 173.10(13)
N4 Ir1 N1 91.13(12)
N4A Ir1 N1 94.27(13)
N1A Ir1 N1 76.80(12)
C1 N1 C5 119.2(3)
C1 N1 Ir1 125.0(3)
C5 N1 Ir1 115.8(2)
C1A N1A C5A 118.8(3)
C1A N1A Ir1 125.4(3)
C5A N1A Ir1 115.7(2)
N3 N2 C3 113.1(3)
N3A N2A C3A 112.5(4)
N2 N3 C6 115.1(4)
N2A N3A C6A 113.9(4)
C12 N4 C16 118.8(3)
C12 N4 Ir1 125.0(3)
C16 N4 Ir1 116.2(2)
C12A N4A C16A 119.1(3)
C12A N4A Ir1 125.0(3)
C16A N4A Ir1 115.9(3)
N1 C1 C2 122.9(4)
N1 C1 H1 118.5
C2 C1 H1 118.5
N1A C1A C2A 122.8(4)
N1A C1A H1A 118.6
C2A C1A H1A 118.6
C1 C2 C3 117.7(4)
C1 C2 H2 121.1
C3 C2 H2 121.1
C1A C2A C3A 118.5(4)
C1A C2A H2A 120.8
C3A C2A H2A 120.8
C4 C3 C2 119.3(4)
C4 C3 N2 116.0(4)
C2 C3 N2 124.7(4)
C4A C3A C2A 119.2(4)
C4A C3A N2A 115.2(4)
C2A C3A N2A 125.6(4)
C5 C4 C3 120.3(4)
C5 C4 H4 119.9
C3 C4 H4 119.9
C5A C4A C3A 119.4(4)
C5A C4A H4A 120.3
C3A C4A H4A 120.3
N1 C5 C4 120.6(4)
N1 C5 C5A 115.4(4)
C4 C5 C5A 124.0(4)
N1A C5A C4A 121.3(4)
N1A C5A C5 116.1(3)
C4A C5A C5 122.6(4)
C7 C6 C11 120.4(4)
C7 C6 N3 115.7(4)
C11 C6 N3 123.9(4)
C7A C6A C11A 121.1(4)
C7A C6A N3A 114.8(4)
C11A C6A N3A 124.0(4)
C6 C7 C8 119.7(5)
C6 C7 H7 120.2
C8 C7 H7 120.2
C6A C7A C8A 120.2(5)
C6A C7A H7A 119.9
C8A C7A H7A 119.9
C9 C8 C7 119.8(5)
C9 C8 H8 120.1
C7 C8 H8 120.1
C7A C8A C9A 119.3(5)
C7A C8A H8A 120.4
C9A C8A H8A 120.4
C8 C9 C10 120.8(5)
C8 C9 H9 119.6
C10 C9 H9 119.6
C8A C9A C10A 120.7(4)
C8A C9A H9A 119.6
C10A C9A H9A 119.6
C9 C10 C11 120.2(5)
C9 C10 H10 119.9
C11 C10 H10 119.9
C9A C10A C11A 119.8(5)
C9A C10A H10A 120.1
C11A C10A H10A 120.1
C10 C11 C6 119.0(5)
C10 C11 H11 120.5
C6 C11 H11 120.5
C10A C11A C6A 118.9(4)
C10A C11A H11A 120.6
C6A C11A H11A 120.6
N4 C12 C13 122.8(4)
N4 C12 H12 118.6
C13 C12 H12 118.6
N4A C12A C13A 123.6(4)
N4A C12A H12A 118.2
C13A C12A H12A 118.2
C12 C13 C14 118.8(4)
C12 C13 H13 120.6
C14 C13 H13 120.6
C12A C13A C14A 118.1(4)
C12A C13A H13A 120.9
C14A C13A H13A 120.9
C15 C14 C13 119.0(4)
C15 C14 H14 120.5
C13 C14 H14 120.5
C15A C14A C13A 119.3(4)
C15A C14A H14A 120.4
C13A C14A H14A 120.4
C14 C15 C16 120.6(4)
C14 C15 H15 119.7
C16 C15 H15 119.7
C14A C15A C16A 120.5(4)
C14A C15A H15A 119.8
C16A C15A H15A 119.8
N4 C16 C15 119.8(4)
N4 C16 C17 112.9(3)
C15 C16 C17 127.2(4)
N4A C16A C15A 119.5(4)
N4A C16A C17A 113.8(3)
C15A C16A C17A 126.8(4)
C18 C17 C22 118.3(4)
C18 C17 C16 125.7(4)
C22 C17 C16 116.0(3)
C18A C17A C22A 118.2(4)
C18A C17A C16A 126.4(4)
C22A C17A C16A 115.4(3)
F1 C18 C19 116.5(3)
F1 C18 C17 120.3(4)
C19 C18 C17 123.1(4)
F1A C18A C19A 116.2(4)
F1A C18A C17A 119.8(4)
C19A C18A C17A 124.0(4)
C20 C19 C18 116.7(4)
C20 C19 H19 121.6
C18 C19 H19 121.6
C20A C19A C18A 115.8(4)
C20A C19A H19A 122.1
C18A C19A H19A 122.1
F2 C20 C19 118.0(4)
F2 C20 C21 118.5(4)
C19 C20 C21 123.4(4)
F2A C20A C19A 117.8(4)
F2A C20A C21A 117.8(4)
C19A C20A C21A 124.4(4)
C20 C21 C22 119.5(4)
C20 C21 H21 120.2
C22 C21 H21 120.2
C20A C21A C22A 118.9(4)
C20A C21A H21A 120.5
C22A C21A H21A 120.5
C21 C22 C17 118.8(3)
C21 C22 Ir1 126.9(3)
C17 C22 Ir1 114.2(3)
C21A C22A C17A 118.6(4)
C21A C22A Ir1 127.1(3)
C17A C22A Ir1 114.3(3)
F5C P1C F6C 178.6(2)
F5C P1C F4C 90.60(19)
F6C P1C F4C 90.73(19)
F5C P1C F3C 90.36(18)
F6C P1C F3C 90.16(18)
F4C P1C F3C 90.70(16)
F5C P1C F1C 89.83(18)
F6C P1C F1C 89.64(17)
F4C P1C F1C 89.52(16)
F3C P1C F1C 179.7(2)
F5C P1C F2C 89.76(16)
F6C P1C F2C 88.90(16)
F4C P1C F2C 179.42(18)
F3C P1C F2C 89.75(15)
F1C P1C F2C 90.03(15)
Cl1D C1D Cl2D 112.5(2)
Cl1D C1D H1DA 109.1
Cl2D C1D H1DA 109.1
Cl1D C1D H1DB 109.1
Cl2D C1D H1DB 109.1
H1DA C1D H1DB 107.8

loop_
_geom_bond_atom_site_label_1
_geom_bond_atom_site_label_2
_geom_bond_distance
Ir1 C22 2.010(4)
Ir1 C22A 2.011(4)
Ir1 N4 2.049(3)
Ir1 N4A 2.053(3)
Ir1 N1A 2.136(3)
Ir1 N1 2.140(3)
F1 C18 1.366(5)
F1A C18A 1.365(4)
F2 C20 1.352(4)
F2A C20A 1.361(5)
N1 C1 1.343(5)
N1 C5 1.361(5)
N1A C1A 1.355(5)
N1A C5A 1.357(5)
N2 N3 1.260(5)
N2 C3 1.428(5)
N2A N3A 1.256(5)
N2A C3A 1.431(5)
N3 C6 1.414(5)
N3A C6A 1.432(5)
N4 C12 1.355(5)
N4 C16 1.378(5)
N4A C12A 1.350(5)
N4A C16A 1.367(5)
C1 C2 1.385(6)
C1 H1 0.95
C1A C2A 1.375(5)
C1A H1A 0.95
C2 C3 1.397(6)
C2 H2 0.95
C2A C3A 1.399(6)
C2A H2A 0.95
C3 C4 1.381(6)
C3A C4A 1.390(5)
C4 C5 1.380(6)
C4 H4 0.95
C4A C5A 1.389(5)
C4A H4A 0.95
C5 C5A 1.476(5)
C6 C7 1.380(6)
C6 C11 1.401(6)
C6A C7A 1.380(6)
C6A C11A 1.396(6)
C7 C8 1.394(7)
C7 H7 0.95
C7A C8A 1.386(6)
C7A H7A 0.95
C8 C9 1.373(8)
C8 H8 0.95
C8A C9A 1.392(7)
C8A H8A 0.95
C9 C10 1.379(7)
C9 H9 0.95
C9A C10A 1.394(7)
C9A H9A 0.95
C10 C11 1.386(7)
C10 H10 0.95
C10A C11A 1.395(6)
C10A H10A 0.95
C11 H11 0.95
C11A H11A 0.95
C12 C13 1.372(5)
C12 H12 0.95
C12A C13A 1.374(6)
C12A H12A 0.95
C13 C14 1.389(6)
C13 H13 0.95
C13A C14A 1.388(6)
C13A H13A 0.95
C14 C15 1.384(6)
C14 H14 0.95
C14A C15A 1.385(6)
C14A H14A 0.95
C15 C16 1.388(5)
C15 H15 0.95
C15A C16A 1.401(5)
C15A H15A 0.95
C16 C17 1.464(5)
C16A C17A 1.465(6)
C17 C18 1.394(5)
C17 C22 1.419(5)
C17A C18A 1.393(6)
C17A C22A 1.421(5)
C18 C19 1.378(6)
C18A C19A 1.371(6)
C19 C20 1.370(6)
C19 H19 0.95
C19A C20A 1.370(6)
C19A H19A 0.95
C20 C21 1.380(5)
C20A C21A 1.382(6)
C21 C22 1.393(5)
C21 H21 0.95
C21A C22A 1.398(6)
C21A H21A 0.95
P1C F5C 1.590(3)
P1C F6C 1.593(3)
P1C F4C 1.596(3)
P1C F3C 1.598(3)
P1C F1C 1.600(3)
P1C F2C 1.607(3)
Cl1D C1D 1.761(4)
Cl2D C1D 1.767(5)
C1D H1DA 0.99
C1D H1DB 0.99

loop_
_geom_torsion_atom_site_label_1
_geom_torsion_atom_site_label_2
_geom_torsion_atom_site_label_3
_geom_torsion_atom_site_label_4
_geom_torsion
C22 Ir1 N1 C1 3.8(3)
C22A Ir1 N1 C1 -131.0(10)
N4 Ir1 N1 C1 84.4(3)
N4A Ir1 N1 C1 -90.7(3)
N1A Ir1 N1 C1 179.7(3)
C22 Ir1 N1 C5 179.9(3)
C22A Ir1 N1 C5 45.1(12)
N4 Ir1 N1 C5 -99.5(3)
N4A Ir1 N1 C5 85.4(3)
N1A Ir1 N1 C5 -4.1(3)
C22 Ir1 N1A C1A -141.1(10)
C22A Ir1 N1A C1A 11.0(3)
N4 Ir1 N1A C1A -84.4(3)
N4A Ir1 N1A C1A 91.5(3)
N1 Ir1 N1A C1A -174.2(3)
C22 Ir1 N1A C5A 37.4(12)
C22A Ir1 N1A C5A -170.5(3)
N4 Ir1 N1A C5A 94.1(3)
N4A Ir1 N1A C5A -90.0(3)
N1 Ir1 N1A C5A 4.3(3)
C3 N2 N3 C6 -176.6(3)
C3A N2A N3A C6A 177.0(3)
C22 Ir1 N4 C12 -176.9(3)
C22A Ir1 N4 C12 -89.7(3)
N4A Ir1 N4 C12 -136.0(9)
N1A Ir1 N4 C12 9.4(3)
N1 Ir1 N4 C12 86.3(3)
C22 Ir1 N4 C16 3.2(3)
C22A Ir1 N4 C16 90.4(3)
N4A Ir1 N4 C16 44.2(11)
N1A Ir1 N4 C16 -170.5(3)
N1 Ir1 N4 C16 -93.6(3)
C22 Ir1 N4A C12A -94.3(3)
C22A Ir1 N4A C12A 178.5(3)
N4 Ir1 N4A C12A -134.6(9)
N1A Ir1 N4A C12A 79.8(3)
N1 Ir1 N4A C12A 3.0(3)
C22 Ir1 N4A C16A 84.5(3)
C22A Ir1 N4A C16A -2.7(3)
N4 Ir1 N4A C16A 44.2(11)
N1A Ir1 N4A C16A -101.4(3)
N1 Ir1 N4A C16A -178.2(3)
C5 N1 C1 C2 0.3(6)
Ir1 N1 C1 C2 176.4(3)
C5A N1A C1A C2A 0.8(6)
Ir1 N1A C1A C2A 179.2(3)
N1 C1 C2 C3 1.1(6)
N1A C1A C2A C3A 1.3(6)
C1 C2 C3 C4 -1.9(6)
C1 C2 C3 N2 176.4(4)
N3 N2 C3 C4 177.8(4)
N3 N2 C3 C2 -0.5(6)
C1A C2A C3A C4A -1.5(6)
C1A C2A C3A N2A -179.3(4)
N3A N2A C3A C4A -178.6(3)
N3A N2A C3A C2A -0.7(6)
C2 C3 C4 C5 1.3(6)
N2 C3 C4 C5 -177.1(4)
C2A C3A C4A C5A -0.2(6)
N2A C3A C4A C5A 177.8(3)
C1 N1 C5 C4 -0.9(5)
Ir1 N1 C5 C4 -177.3(3)
C1 N1 C5 C5A 179.9(3)
Ir1 N1 C5 C5A 3.5(4)
C3 C4 C5 N1 0.1(6)
C3 C4 C5 C5A 179.2(4)
C1A N1A C5A C4A -2.6(5)
Ir1 N1A C5A C4A 178.8(3)
C1A N1A C5A C5 174.8(3)
Ir1 N1A C5A C5 -3.8(4)
C3A C4A C5A N1A 2.3(6)
C3A C4A C5A C5 -174.9(4)
N1 C5 C5A N1A 0.2(5)
C4 C5 C5A N1A -179.0(4)
N1 C5 C5A C4A 177.5(4)
C4 C5 C5A C4A -1.6(6)
N2 N3 C6 C7 -172.3(4)
N2 N3 C6 C11 9.6(6)
N2A N3A C6A C7A -176.9(4)
N2A N3A C6A C11A 1.5(6)
C11 C6 C7 C8 -2.1(7)
N3 C6 C7 C8 179.8(4)
C11A C6A C7A C8A -0.1(7)
N3A C6A C7A C8A 178.4(4)
C6 C7 C8 C9 -0.7(8)
C6A C7A C8A C9A -0.8(8)
C7 C8 C9 C10 2.7(8)
C7A C8A C9A C10A 1.5(9)
C8 C9 C10 C11 -1.8(8)
C8A C9A C10A C11A -1.3(9)
C9 C10 C11 C6 -0.9(7)
C7 C6 C11 C10 2.9(7)
N3 C6 C11 C10 -179.1(4)
C9A C10A C11A C6A 0.3(7)
C7A C6A C11A C10A 0.3(7)
N3A C6A C11A C10A -178.0(4)
C16 N4 C12 C13 2.5(6)
Ir1 N4 C12 C13 -177.4(3)
C16A N4A C12A C13A -1.1(6)
Ir1 N4A C12A C13A 177.7(3)
N4 C12 C13 C14 1.1(6)
N4A C12A C13A C14A 0.8(6)
C12 C13 C14 C15 -3.1(6)
C12A C13A C14A C15A 0.1(6)
C13 C14 C15 C16 1.5(6)
C13A C14A C15A C16A -0.7(6)
C12 N4 C16 C15 -4.0(6)
Ir1 N4 C16 C15 175.9(3)
C12 N4 C16 C17 176.7(3)
Ir1 N4 C16 C17 -3.4(4)
C14 C15 C16 N4 2.1(6)
C14 C15 C16 C17 -178.8(4)
C12A N4A C16A C15A 0.4(5)
Ir1 N4A C16A C15A -178.5(3)
C12A N4A C16A C17A -179.6(3)
Ir1 N4A C16A C17A 1.5(4)
C14A C15A C16A N4A 0.5(6)
C14A C15A C16A C17A -179.6(4)
N4 C16 C17 C18 -178.2(4)
C15 C16 C17 C18 2.5(7)
N4 C16 C17 C22 1.5(5)
C15 C16 C17 C22 -177.8(4)
N4A C16A C17A C18A 179.3(4)
C15A C16A C17A C18A -0.7(6)
N4A C16A C17A C22A 1.3(5)
C15A C16A C17A C22A -178.7(4)
C22 C17 C18 F1 -178.0(4)
C16 C17 C18 F1 1.7(6)
C22 C17 C18 C19 1.9(6)
C16 C17 C18 C19 -178.4(4)
C22A C17A C18A F1A -179.3(3)
C16A C17A C18A F1A 2.7(6)
C22A C17A C18A C19A 2.6(6)
C16A C17A C18A C19A -175.4(4)
F1 C18 C19 C20 -180.0(4)
C17 C18 C19 C20 0.1(6)
F1A C18A C19A C20A -179.6(3)
C17A C18A C19A C20A -1.5(6)
C18 C19 C20 F2 178.9(4)
C18 C19 C20 C21 -1.8(7)
C18A C19A C20A F2A 179.0(4)
C18A C19A C20A C21A -0.9(6)
F2 C20 C21 C22 -179.4(4)
C19 C20 C21 C22 1.3(6)
F2A C20A C21A C22A -177.9(3)
C19A C20A C21A C22A 1.9(6)
C20 C21 C22 C17 0.9(6)
C20 C21 C22 Ir1 177.1(3)
C18 C17 C22 C21 -2.3(6)
C16 C17 C22 C21 177.9(4)
C18 C17 C22 Ir1 -179.1(3)
C16 C17 C22 Ir1 1.2(5)
C22A Ir1 C22 C21 86.4(4)
N4 Ir1 C22 C21 -178.7(4)
N4A Ir1 C22 C21 6.0(4)
N1A Ir1 C22 C21 -121.2(10)
N1 Ir1 C22 C21 -88.8(4)
C22A Ir1 C22 C17 -97.2(3)
N4 Ir1 C22 C17 -2.3(3)
N4A Ir1 C22 C17 -177.5(3)
N1A Ir1 C22 C17 55.3(12)
N1 Ir1 C22 C17 87.7(3)
C20A C21A C22A C17A -0.7(6)
C20A C21A C22A Ir1 179.7(3)
C18A C17A C22A C21A -1.4(5)
C16A C17A C22A C21A 176.7(3)
C18A C17A C22A Ir1 178.3(3)
C16A C17A C22A Ir1 -3.5(4)
C22 Ir1 C22A C21A 88.6(4)
N4 Ir1 C22A C21A 8.3(3)
N4A Ir1 C22A C21A -177.0(4)
N1A Ir1 C22A C21A -87.9(3)
N1 Ir1 C22A C21A -136.2(10)
C22 Ir1 C22A C17A -91.0(3)
N4 Ir1 C22A C17A -171.4(3)
N4A Ir1 C22A C17A 3.3(3)
N1A Ir1 C22A C17A 92.4(3)
N1 Ir1 C22A C17A 44.2(12)
